data_2225538
loop_
_publ_author_name
'Zhang, Yanhua'
'Liu, Xiangyun'

_publ_section_title
;
 4-Chloroanilinium (4-chlorophenyl)guanidinium dichloride hemihydrate
;
_journal_coeditor_code HG2652
_journal_issue 4
_journal_name_full 'Acta Crystallographica Section E'
_journal_page_first o790
_journal_paper_doi 10.1107/S1600536810007774
_journal_volume 66
_journal_year 2010
_chemical_formula_moiety 'C6 H7 Cl N +, C7 H9 Cl N3 +, 2Cl -, 0.5H2 O'
_chemical_formula_sum 'C13 H17 Cl4 N4 O0.5'
_chemical_formula_weight 379.11
_chemical_name_systematic
;
4-Chloroanilinium (4-chlorophenyl)guanidinium dichloride hemihydrate
;
_space_group_IT_number 15
_symmetry_cell_setting monoclinic
_symmetry_space_group_name_Hall '-C 2yc'
_symmetry_space_group_name_H-M 'C 1 2/c 1'
_atom_sites_solution_hydrogens geom
_atom_sites_solution_primary direct
_atom_sites_solution_secondary difmap
_audit_creation_method SHELXL-97
_cell_angle_alpha 90.00
_cell_angle_beta 120.164(2)
_cell_angle_gamma 90.00
_cell_formula_units_Z 8
_cell_length_a 41.297(8)
_cell_length_b 4.2089(8)
_cell_length_c 23.695(5)
_cell_measurement_reflns_used 2794
_cell_measurement_temperature 298(2)
_cell_measurement_theta_max 24.30
_cell_measurement_theta_min 2.63
_cell_volume 3560.9(12)
_computing_cell_refinement 'SAINT (Bruker, 1999)'
_computing_data_collection 'SMART (Bruker, 1998)'
_computing_data_reduction 'SAINT (Bruker, 1999)'
_computing_molecular_graphics 'SHELXTL (Sheldrick, 2008)'
_computing_publication_material 'SHELXTL (Sheldrick, 2008)'
_computing_structure_refinement 'SHELXTL (Sheldrick, 2008)'
_computing_structure_solution 'SHELXTL (Sheldrick, 2008)'
_diffrn_ambient_temperature 298(2)
_diffrn_measured_fraction_theta_full 0.990
_diffrn_measured_fraction_theta_max 0.990
_diffrn_measurement_device_type 'Bruker SMART CCD area-detector'
_diffrn_measurement_method '\f and \w scans'
_diffrn_radiation_monochromator graphite
_diffrn_radiation_source 'fine-focus sealed tube'
_diffrn_radiation_type MoK\a
_diffrn_radiation_wavelength 0.71073
_diffrn_reflns_av_R_equivalents 0.0456
_diffrn_reflns_av_sigmaI/netI 0.0442
_diffrn_reflns_limit_h_max 48
_diffrn_reflns_limit_h_min -45
_diffrn_reflns_limit_k_max 4
_diffrn_reflns_limit_k_min -5
_diffrn_reflns_limit_l_max 28
_diffrn_reflns_limit_l_min -27
_diffrn_reflns_number 8167
_diffrn_reflns_theta_full 25.02
_diffrn_reflns_theta_max 25.02
_diffrn_reflns_theta_min 1.99
_diffrn_standards_decay_% 0
_diffrn_standards_number 0
_exptl_absorpt_coefficient_mu 0.667
_exptl_absorpt_correction_T_max 0.8051
_exptl_absorpt_correction_T_min 0.7274
_exptl_absorpt_correction_type multi-scan
_exptl_absorpt_process_details '(SADABS; Sheldrick, 1996)'
_exptl_crystal_colour colorless
_exptl_crystal_density_diffrn 1.414
_exptl_crystal_density_method 'not measured'
_exptl_crystal_description block
_exptl_crystal_F_000 1560
_exptl_crystal_size_max 0.51
_exptl_crystal_size_mid 0.50
_exptl_crystal_size_min 0.34
_refine_diff_density_max 0.329
_refine_diff_density_min -0.224
_refine_ls_extinction_method none
_refine_ls_goodness_of_fit_ref 1.028
_refine_ls_hydrogen_treatment mixed
_refine_ls_matrix_type full
_refine_ls_number_parameters 211
_refine_ls_number_reflns 3078
_refine_ls_number_restraints 1
_refine_ls_restrained_S_all 1.028
_refine_ls_R_factor_all 0.0550
_refine_ls_R_factor_gt 0.0447
_refine_ls_shift/su_max 0.001
_refine_ls_shift/su_mean 0.000
_refine_ls_structure_factor_coef Fsqd
_refine_ls_weighting_details 'calc w=1/[\s^2^(Fo^2^)+(0.0657P)^2^+0.9195P] where P=(Fo^2^+2Fc^2^)/3'
_refine_ls_weighting_scheme calc
_refine_ls_wR_factor_gt 0.1137
_refine_ls_wR_factor_ref 0.1218
_reflns_number_gt 2495
_reflns_number_total 3078
_reflns_threshold_expression I>2\s(I)
_cod_data_source_file hg2652.cif
_cod_data_source_block I
_cod_depositor_comments
;
The following automatic conversions were performed:
'_symmetry_cell_setting' value 'Monoclinic' changed to 'monoclinic'
according to '/home/saulius/struct/CIF-dictionaries/cif_core.dic'
dictionary named 'cif_core.dic' version 2.4.1 from 2010-06-29.

Automatic conversion script
Id: cif_fix_enum 1527 2010-12-29 10:47:43Z saulius 
;
_cod_original_cell_volume 3560.8(12)
_cod_original_sg_symbol_H-M 'C 2/c'
_cod_database_code 2225538
_cod_database_fobs_code 2225538

loop_
_symmetry_equiv_pos_as_xyz
'x, y, z'
'-x, y, -z+1/2'
'x+1/2, y+1/2, z'
'-x+1/2, y+1/2, -z+1/2'
'-x, -y, -z'
'x, -y, z-1/2'
'-x+1/2, -y+1/2, -z'
'x+1/2, -y+1/2, z-1/2'

loop_
_atom_site_type_symbol
_atom_site_label
_atom_site_fract_x
_atom_site_fract_y
_atom_site_fract_z
_atom_site_U_iso_or_equiv
_atom_site_adp_type
_atom_site_calc_flag
_atom_site_refinement_flags
_atom_site_occupancy
_atom_site_disorder_assembly
_atom_site_disorder_group
Cl Cl1 0.073762(19) 0.49131(14) 0.32708(3) 0.0542(2) Uani d . 1 . .
Cl Cl2 0.062005(17) -0.51049(14) 0.49527(3) 0.0496(2) Uani d . 1 . .
Cl Cl3 0.20900(2) 0.7771(2) 0.72411(4) 0.0787(3) Uani d . 1 . .
Cl Cl4 0.26245(2) 0.1128(3) 0.59514(5) 0.0943(3) Uani d . 1 . .
O O1 0.0000 0.9261(7) 0.7500 0.0535(6) Uani d SD 1 . .
H H14A -0.0188(6) 0.815(7) 0.7317(14) 0.074(10) Uiso d D 1 . .
N N1 0.06411(5) 1.1656(6) 0.69506(9) 0.0560(6) Uani d . 1 . .
H H1A 0.0648 1.1745 0.7319 0.067 Uiso calc R 1 . .
N N2 0.02658(6) 1.2676(6) 0.58408(9) 0.0583(6) Uani d . 1 . .
H H2A 0.0051 1.3206 0.5519 0.070 Uiso calc R 1 . .
H H2B 0.0450 1.2324 0.5777 0.070 Uiso calc R 1 . .
N N3 0.00277(6) 1.2948(6) 0.65192(10) 0.0614(6) Uani d . 1 . .
H H3A -0.0186 1.3477 0.6193 0.074 Uiso calc R 1 . .
H H3B 0.0055 1.2777 0.6902 0.074 Uiso calc R 1 . .
N N4 0.09760(8) -0.0049(7) 0.43996(17) 0.0644(7) Uani d . 1 . .
C C1 0.19749(9) -0.0652(8) 0.48977(15) 0.0711(8) Uani d . 1 . .
H H1B 0.2122 -0.1407 0.4731 0.085 Uiso calc R 1 . .
C C2 0.15937(8) -0.0937(7) 0.45442(14) 0.0649(7) Uani d . 1 . .
H H2C 0.1480 -0.1909 0.4137 0.078 Uiso calc R 1 . .
C C3 0.13796(7) 0.0206(5) 0.47893(13) 0.0473(6) Uani d . 1 . .
C C4 0.15458(8) 0.1594(7) 0.53908(13) 0.0604(7) Uani d . 1 . .
H H4C 0.1399 0.2353 0.5557 0.073 Uiso calc R 1 . .
C C5 0.19272(8) 0.1877(7) 0.57510(13) 0.0649(7) Uani d . 1 . .
H H5A 0.2040 0.2820 0.6161 0.078 Uiso calc R 1 . .
C C6 0.21393(8) 0.0766(6) 0.55030(13) 0.0569(7) Uani d . 1 . .
C C7 0.16604(7) 0.8951(6) 0.71382(12) 0.0500(6) Uani d . 1 . .
C C8 0.16519(8) 1.0740(6) 0.76169(13) 0.0572(7) Uani d . 1 . .
H H8A 0.1873 1.1340 0.7988 0.069 Uiso calc R 1 . .
C C9 0.13103(7) 1.1630(7) 0.75378(12) 0.0567(7) Uani d . 1 . .
H H9A 0.1301 1.2838 0.7858 0.068 Uiso calc R 1 . .
C C10 0.09795(6) 1.0742(6) 0.69845(11) 0.0429(5) Uani d . 1 . .
C C11 0.09949(7) 0.8967(6) 0.65113(11) 0.0482(6) Uani d . 1 . .
H H11A 0.0775 0.8364 0.6137 0.058 Uiso calc R 1 . .
C C12 0.13380(7) 0.8084(6) 0.65932(13) 0.0522(6) Uani d . 1 . .
H H12A 0.1348 0.6886 0.6273 0.063 Uiso calc R 1 . .
C C13 0.03129(7) 1.2401(6) 0.64323(11) 0.0455(6) Uani d . 1 . .
H H4D 0.0856(16) 0.130(14) 0.446(3) 0.17(2) Uiso d . 1 . .
H H4B 0.0890(13) -0.130(12) 0.457(2) 0.14(2) Uiso d . 1 . .
H H4A 0.0872(15) -0.110(14) 0.400(3) 0.18(2) Uiso d . 1 . .

loop_
_atom_site_aniso_label
_atom_site_aniso_U_11
_atom_site_aniso_U_22
_atom_site_aniso_U_33
_atom_site_aniso_U_12
_atom_site_aniso_U_13
_atom_site_aniso_U_23
Cl1 0.0552(4) 0.0610(4) 0.0393(4) -0.0094(3) 0.0185(3) 0.0031(3)
Cl2 0.0461(4) 0.0655(4) 0.0406(3) 0.0053(3) 0.0243(3) 0.0064(3)
Cl3 0.0503(4) 0.1045(6) 0.0858(6) 0.0173(4) 0.0377(4) 0.0099(5)
Cl4 0.0518(5) 0.1166(7) 0.0872(6) -0.0050(5) 0.0146(4) -0.0111(5)
O1 0.0472(16) 0.0582(16) 0.0483(15) 0.000 0.0191(13) 0.000
N1 0.0399(12) 0.0949(17) 0.0320(10) 0.0124(12) 0.0172(9) 0.0028(11)
N2 0.0430(12) 0.0954(17) 0.0388(11) 0.0095(11) 0.0223(10) 0.0160(11)
N3 0.0434(12) 0.1009(18) 0.0432(11) 0.0155(12) 0.0241(10) 0.0109(12)
N4 0.0506(15) 0.0518(14) 0.081(2) -0.0028(12) 0.0254(15) 0.0001(14)
C1 0.0595(19) 0.093(2) 0.0647(18) -0.0002(17) 0.0344(16) -0.0173(17)
C2 0.0610(18) 0.0809(19) 0.0507(16) -0.0073(16) 0.0266(14) -0.0191(15)
C3 0.0495(15) 0.0382(12) 0.0510(14) -0.0007(10) 0.0230(12) 0.0069(11)
C4 0.0640(18) 0.0716(18) 0.0497(15) 0.0065(15) 0.0315(14) -0.0041(14)
C5 0.0687(19) 0.0749(19) 0.0416(14) 0.0009(16) 0.0207(14) -0.0103(13)
C6 0.0506(15) 0.0593(16) 0.0502(15) -0.0015(13) 0.0174(13) 0.0017(13)
C7 0.0422(14) 0.0550(14) 0.0540(15) 0.0063(12) 0.0251(12) 0.0086(13)
C8 0.0439(15) 0.0668(17) 0.0461(15) 0.0004(13) 0.0116(12) -0.0033(13)
C9 0.0479(15) 0.0759(18) 0.0364(13) 0.0103(14) 0.0137(12) -0.0065(13)
C10 0.0394(13) 0.0513(13) 0.0351(12) 0.0064(11) 0.0167(11) 0.0063(10)
C11 0.0423(14) 0.0536(13) 0.0414(13) -0.0010(12) 0.0155(11) -0.0049(11)
C12 0.0545(16) 0.0547(15) 0.0514(15) 0.0049(12) 0.0295(13) -0.0057(12)
C13 0.0404(13) 0.0579(14) 0.0382(12) 0.0012(11) 0.0197(11) 0.0034(11)

loop_
_atom_type_symbol
_atom_type_description
_atom_type_scat_dispersion_real
_atom_type_scat_dispersion_imag
_atom_type_scat_source
C C 0.0033 0.0016 'International Tables Vol C Tables 4.2.6.8 and 6.1.1.4'
H H 0.0000 0.0000 'International Tables Vol C Tables 4.2.6.8 and 6.1.1.4'
N N 0.0061 0.0033 'International Tables Vol C Tables 4.2.6.8 and 6.1.1.4'
O O 0.0106 0.0060 'International Tables Vol C Tables 4.2.6.8 and 6.1.1.4'
Cl Cl 0.1484 0.1585 'International Tables Vol C Tables 4.2.6.8 and 6.1.1.4'

loop_
_geom_angle_atom_site_label_1
_geom_angle_atom_site_label_2
_geom_angle_atom_site_label_3
_geom_angle_site_symmetry_1
_geom_angle_site_symmetry_3
_geom_angle
_geom_angle_publ_flag
C13 N1 C10 . . 129.5(2) ?
C13 N1 H1A . . 115.2 ?
C10 N1 H1A . . 115.2 ?
C13 N2 H2A . . 120.0 ?
C13 N2 H2B . . 120.0 ?
H2A N2 H2B . . 120.0 ?
C13 N3 H3A . . 120.0 ?
C13 N3 H3B . . 120.0 ?
H3A N3 H3B . . 120.0 ?
C3 N4 H4D . . 116(4) ?
C3 N4 H4B . . 112(3) ?
H4D N4 H4B . . 85(5) ?
C3 N4 H4A . . 119(3) ?
H4D N4 H4A . . 120(5) ?
H4B N4 H4A . . 95(4) ?
C2 C1 C6 . . 119.3(3) ?
C2 C1 H1B . . 120.3 ?
C6 C1 H1B . . 120.3 ?
C3 C2 C1 . . 120.0(3) ?
C3 C2 H2C . . 120.0 ?
C1 C2 H2C . . 120.0 ?
C4 C3 C2 . . 120.1(3) ?
C4 C3 N4 . . 120.8(3) ?
C2 C3 N4 . . 119.1(3) ?
C3 C4 C5 . . 120.4(2) ?
C3 C4 H4C . . 119.8 ?
C5 C4 H4C . . 119.8 ?
C6 C5 C4 . . 119.4(3) ?
C6 C5 H5A . . 120.3 ?
C4 C5 H5A . . 120.3 ?
C5 C6 C1 . . 120.8(3) ?
C5 C6 Cl4 . . 120.0(2) ?
C1 C6 Cl4 . . 119.2(2) ?
C12 C7 C8 . . 120.8(2) ?
C12 C7 Cl3 . . 120.0(2) ?
C8 C7 Cl3 . . 119.2(2) ?
C7 C8 C9 . . 119.0(2) ?
C7 C8 H8A . . 120.5 ?
C9 C8 H8A . . 120.5 ?
C8 C9 C10 . . 120.6(2) ?
C8 C9 H9A . . 119.7 ?
C10 C9 H9A . . 119.7 ?
C11 C10 C9 . . 119.3(2) ?
C11 C10 N1 . . 123.5(2) ?
C9 C10 N1 . . 117.2(2) ?
C10 C11 C12 . . 119.8(2) ?
C10 C11 H11A . . 120.1 ?
C12 C11 H11A . . 120.1 ?
C7 C12 C11 . . 120.5(2) ?
C7 C12 H12A . . 119.7 ?
C11 C12 H12A . . 119.7 ?
N3 C13 N2 . . 119.1(2) ?
N3 C13 N1 . . 118.3(2) ?
N2 C13 N1 . . 122.6(2) ?

loop_
_geom_bond_atom_site_label_1
_geom_bond_atom_site_label_2
_geom_bond_site_symmetry_2
_geom_bond_distance
_geom_bond_publ_flag
Cl3 C7 . 1.738(2) ?
Cl4 C6 . 1.740(3) ?
O1 H14A . 0.820(17) ?
N1 C13 . 1.331(3) ?
N1 C10 . 1.412(3) ?
N1 H1A . 0.8600 ?
N2 C13 . 1.320(3) ?
N2 H2A . 0.8600 ?
N2 H2B . 0.8600 ?
N3 C13 . 1.314(3) ?
N3 H3A . 0.8600 ?
N3 H3B . 0.8600 ?
N4 C3 . 1.448(4) ?
N4 H4D . 0.82(6) ?
N4 H4B . 0.84(5) ?
N4 H4A . 0.93(6) ?
C1 C2 . 1.367(4) ?
C1 C6 . 1.377(4) ?
C1 H1B . 0.9300 ?
C2 C3 . 1.366(4) ?
C2 H2C . 0.9300 ?
C3 C4 . 1.364(4) ?
C4 C5 . 1.369(4) ?
C4 H4C . 0.9300 ?
C5 C6 . 1.359(4) ?
C5 H5A . 0.9300 ?
C7 C12 . 1.359(4) ?
C7 C8 . 1.377(4) ?
C8 C9 . 1.379(4) ?
C8 H8A . 0.9300 ?
C9 C10 . 1.387(3) ?
C9 H9A . 0.9300 ?
C10 C11 . 1.375(3) ?
C11 C12 . 1.381(3) ?
C11 H11A . 0.9300 ?
C12 H12A . 0.9300 ?

loop_
_geom_hbond_atom_site_label_D
_geom_hbond_atom_site_label_H
_geom_hbond_atom_site_label_A
_geom_hbond_site_symmetry_A
_geom_hbond_distance_DH
_geom_hbond_distance_HA
_geom_hbond_distance_DA
_geom_hbond_angle_DHA
O1 H14A Cl1 5_566 0.820(17) 2.361(17) 3.1797(17) 177(3)
N2 H2A Cl2 5_566 0.86 2.54 3.324(2) 152.1
N3 H3A Cl2 5_566 0.86 2.48 3.281(2) 154.8
N4 H4D Cl2 1_565 0.82(6) 2.39(5) 3.185(3) 164(5)
N2 H2B Cl2 1_575 0.86 2.62 3.2457(19) 130.7
N4 H4A Cl1 1_545 0.93(6) 2.27(6) 3.158(3) 160(5)
N1 H1A Cl1 6_576 0.86 2.52 3.283(2) 147.9

loop_
_geom_torsion_atom_site_label_1
_geom_torsion_atom_site_label_2
_geom_torsion_atom_site_label_3
_geom_torsion_atom_site_label_4
_geom_torsion_site_symmetry_1
_geom_torsion_site_symmetry_2
_geom_torsion_site_symmetry_3
_geom_torsion_site_symmetry_4
_geom_torsion
_geom_torsion_publ_flag
C6 C1 C2 C3 . . . . 0.6(5) ?
C1 C2 C3 C4 . . . . -0.9(4) ?
C1 C2 C3 N4 . . . . 178.4(3) ?
C2 C3 C4 C5 . . . . 0.5(4) ?
N4 C3 C4 C5 . . . . -178.8(3) ?
C3 C4 C5 C6 . . . . 0.1(4) ?
C4 C5 C6 C1 . . . . -0.4(4) ?
C4 C5 C6 Cl4 . . . . 179.6(2) ?
C2 C1 C6 C5 . . . . 0.0(5) ?
C2 C1 C6 Cl4 . . . . -180.0(2) ?
C12 C7 C8 C9 . . . . 0.4(4) ?
Cl3 C7 C8 C9 . . . . -179.0(2) ?
C7 C8 C9 C10 . . . . -0.1(4) ?
C8 C9 C10 C11 . . . . -0.3(4) ?
C8 C9 C10 N1 . . . . 177.9(2) ?
C13 N1 C10 C11 . . . . -34.1(4) ?
C13 N1 C10 C9 . . . . 147.8(3) ?
C9 C10 C11 C12 . . . . 0.2(4) ?
N1 C10 C11 C12 . . . . -177.8(2) ?
C8 C7 C12 C11 . . . . -0.4(4) ?
Cl3 C7 C12 C11 . . . . 179.0(2) ?
C10 C11 C12 C7 . . . . 0.1(4) ?
C10 N1 C13 N3 . . . . 174.8(3) ?
C10 N1 C13 N2 . . . . -6.7(4) ?

loop_
_cod_related_entry_id
_cod_related_entry_database
_cod_related_entry_code
1 ChemSpider 30656049
